data_7715486
loop_
_publ_author_name
'Pearce, Kyle G.'
'Morris, Louis J.'
'Robinson, Thomas P.'
'Johnson, Andrew L.'
'Mahon, Mary F.'
'Hill, Michael S.'

_publ_section_title
;
 From alkaline earth to coinage metal carboranyls.
;
_journal_issue 15
_journal_name_full 'Dalton transactions (Cambridge, England : 2003)'
_journal_page_first 6653
_journal_page_last 6659
_journal_paper_doi 10.1039/d4dt00478g
_journal_volume 53
_journal_year 2024
_chemical_formula_moiety 'C13 H31 B10 Cu N2'
_chemical_formula_sum 'C13 H31 B10 Cu N2'
_chemical_formula_weight 387.04
_space_group_crystal_system orthorhombic
_space_group_IT_number 61
_space_group_name_Hall '-P 2ac 2ab'
_space_group_name_H-M_alt 'P b c a'
_atom_sites_solution_hydrogens geom
_atom_sites_solution_primary dual
_audit_creation_date 2024-02-13
_audit_creation_method
;
Olex2 1.5
(compiled 2023.08.24 svn.re1ec1418 for OlexSys, GUI svn.r6817)
;
_audit_update_record
;
2024-02-14 deposited with the CCDC.	2024-03-20 downloaded from the CCDC.
;
_cell_angle_alpha 90
_cell_angle_beta 90
_cell_angle_gamma 90
_cell_formula_units_Z 8
_cell_length_a 17.61170(10)
_cell_length_b 13.29500(10)
_cell_length_c 17.86990(10)
_cell_measurement_reflns_used 34755
_cell_measurement_temperature 150(2)
_cell_measurement_theta_max 73.1380
_cell_measurement_theta_min 4.8450
_cell_volume 4184.19(5)
_computing_cell_refinement 'CrysAlisPro 1.171.39.46 (Rigaku OD, 2018)'
_computing_data_collection 'CrysAlisPro 1.171.39.46 (Rigaku OD, 2018)'
_computing_data_reduction 'CrysAlisPro 1.171.39.46 (Rigaku OD, 2018)'
_computing_molecular_graphics 'Olex2 1.5 (Dolomanov et al., 2009)'
_computing_publication_material 'Olex2 1.5 (Dolomanov et al., 2009)'
_computing_structure_refinement 'SHELXL 2019/3 (Sheldrick, 2015)'
_computing_structure_solution 'SHELXT 2018/2 (Sheldrick, 2018)'
_diffrn_ambient_temperature 150(2)
_diffrn_detector_area_resol_mean 8.1150
_diffrn_detector_type EosS2
_diffrn_measured_fraction_theta_full 1.000
_diffrn_measured_fraction_theta_max 0.999
_diffrn_measurement_device 'four-circle diffractometer'
_diffrn_measurement_device_type 'SuperNova, Dual, Cu at home/near, EosS2'
_diffrn_measurement_method '\w scans'
_diffrn_radiation_type CuK\a
_diffrn_radiation_wavelength 1.54184
_diffrn_reflns_av_R_equivalents 0.0222
_diffrn_reflns_av_unetI/netI 0.0090
_diffrn_reflns_Laue_measured_fraction_full 1.000
_diffrn_reflns_Laue_measured_fraction_max 0.999
_diffrn_reflns_limit_h_max 21
_diffrn_reflns_limit_h_min -21
_diffrn_reflns_limit_k_max 16
_diffrn_reflns_limit_k_min -16
_diffrn_reflns_limit_l_max 22
_diffrn_reflns_limit_l_min -19
_diffrn_reflns_number 53231
_diffrn_reflns_point_group_measured_fraction_full 1.000
_diffrn_reflns_point_group_measured_fraction_max 0.999
_diffrn_reflns_theta_full 67.684
_diffrn_reflns_theta_max 73.225
_diffrn_reflns_theta_min 4.847
_exptl_absorpt_coefficient_mu 1.419
_exptl_absorpt_correction_T_max 1.00000
_exptl_absorpt_correction_T_min 0.79055
_exptl_absorpt_correction_type multi-scan
_exptl_absorpt_process_details
;
CrysAlisPro 1.171.39.46 (Rigaku Oxford Diffraction, 2018)
Empirical absorption correction using spherical harmonics,
 implemented in SCALE3 ABSPACK scaling algorithm.
;
_exptl_crystal_colour colourless
_exptl_crystal_colour_primary colourless
_exptl_crystal_density_diffrn 1.229
_exptl_crystal_description block
_exptl_crystal_F_000 1616
_exptl_crystal_size_max 0.268
_exptl_crystal_size_mid 0.154
_exptl_crystal_size_min 0.14
_refine_diff_density_max 0.283
_refine_diff_density_min -0.318
_refine_diff_density_rms 0.043
_refine_ls_extinction_method none
_refine_ls_goodness_of_fit_ref 1.069
_refine_ls_hydrogen_treatment constr
_refine_ls_matrix_type full
_refine_ls_number_parameters 241
_refine_ls_number_reflns 4194
_refine_ls_number_restraints 0
_refine_ls_restrained_S_all 1.069
_refine_ls_R_factor_all 0.0288
_refine_ls_R_factor_gt 0.0283
_refine_ls_shift/su_max 0.001
_refine_ls_shift/su_mean 0.000
_refine_ls_structure_factor_coef Fsqd
_refine_ls_weighting_details 'w=1/[\s^2^(Fo^2^)+(0.0428P)^2^+2.0109P] where P=(Fo^2^+2Fc^2^)/3'
_refine_ls_weighting_scheme calc
_refine_ls_wR_factor_gt 0.0805
_refine_ls_wR_factor_ref 0.0809
_reflns_Friedel_coverage 0.000
_reflns_number_gt 4095
_reflns_number_total 4194
_reflns_threshold_expression 'I > 2\s(I)'
_cod_data_source_file d4dt00478g2.cif
_cod_data_source_block s23msh66-cpd-4
_cod_depositor_comments 'Adding full bibliography for 7715481--7715486.cif.'
_cod_database_code 7715486
_shelx_shelxl_version_number 2019/3
_shelx_space_group_comment
;
The symmetry employed for this shelxl refinement is uniquely defined
by the following loop, which should always be used as a source of
symmetry information in preference to the above space-group names.
They are only intended as comments.
;
_shelx_estimated_absorpt_t_max 0.826
_shelx_estimated_absorpt_t_min 0.702
_olex2_refinement_description
;
1. Fixed Uiso
 At 1.2 times of:
  All B(H) groups, All C(H) groups
 At 1.5 times of:
  All C(H,H,H) groups
2.a Ternary CH refined with riding coordinates:
 C4(H4), C9(H9)
2.b Idealised Me refined as rotating group:
 C5(H5A,H5B,H5C), C6(H6A,H6B,H6C), C7(H7A,H7B,H7C), C8(H8A,H8B,H8C), C10(H10A,
 H10B,H10C), C11(H11A,H11B,H11C)
2.c Boron cage BH refined with riding coordinates:
 C13(H13), B1(H1), B2(H2), B3(H3), B4(H4A), B5(H5), B6(H6), B7(H7), B8(H8),
 B9(H9A), B10(H10)
;

loop_
_space_group_symop_operation_xyz
'x, y, z'
'-x+1/2, -y, z+1/2'
'-x, y+1/2, -z+1/2'
'x+1/2, -y+1/2, -z'
'-x, -y, -z'
'x-1/2, y, -z-1/2'
'x, -y-1/2, z-1/2'
'-x-1/2, y-1/2, z'

loop_
_atom_site_label
_atom_site_type_symbol
_atom_site_fract_x
_atom_site_fract_y
_atom_site_fract_z
_atom_site_U_iso_or_equiv
_atom_site_adp_type
_atom_site_occupancy
_atom_site_site_symmetry_order
_atom_site_calc_flag
_atom_site_refinement_flags_posn
_atom_site_refinement_flags_adp
_atom_site_refinement_flags_occupancy
_atom_site_disorder_assembly
_atom_site_disorder_group
Cu1 Cu 0.39938(2) 0.62155(2) 0.56475(2) 0.02493(8) Uani 1 1 d . . . . .
N1 N 0.44931(6) 0.76799(8) 0.44969(6) 0.0213(2) Uani 1 1 d . . . . .
N2 N 0.51342(6) 0.77812(8) 0.55109(6) 0.0209(2) Uani 1 1 d . . . . .
C1 C 0.45549(7) 0.72692(10) 0.51891(7) 0.0222(3) Uani 1 1 d . . . . .
C2 C 0.50222(8) 0.84431(10) 0.43908(7) 0.0223(3) Uani 1 1 d . . . . .
C3 C 0.54315(7) 0.85019(9) 0.50316(7) 0.0221(3) Uani 1 1 d . . . . .
C4 C 0.39309(7) 0.73674(11) 0.39274(7) 0.0246(3) Uani 1 1 d . . . . .
H4 H 0.410007 0.765603 0.343824 0.030 Uiso 1 1 calc R U . . .
C5 C 0.31607(9) 0.78134(17) 0.40989(10) 0.0512(5) Uani 1 1 d . . . . .
H5A H 0.296549 0.752430 0.456527 0.077 Uiso 1 1 calc R U . . .
H5B H 0.280960 0.766099 0.368888 0.077 Uiso 1 1 calc R U . . .
H5C H 0.320776 0.854420 0.415390 0.077 Uiso 1 1 calc R U . . .
C6 C 0.39169(12) 0.62364(12) 0.38379(11) 0.0469(5) Uani 1 1 d . . . . .
H6A H 0.443713 0.598600 0.378198 0.070 Uiso 1 1 calc R U . . .
H6B H 0.362062 0.605935 0.339279 0.070 Uiso 1 1 calc R U . . .
H6C H 0.368378 0.593109 0.428106 0.070 Uiso 1 1 calc R U . . .
C7 C 0.50999(9) 0.90312(11) 0.36821(8) 0.0312(3) Uani 1 1 d . . . . .
H7A H 0.532055 0.860216 0.329275 0.047 Uiso 1 1 calc R U . . .
H7B H 0.543170 0.961154 0.376820 0.047 Uiso 1 1 calc R U . . .
H7C H 0.459843 0.926557 0.352055 0.047 Uiso 1 1 calc R U . . .
C8 C 0.60938(8) 0.91496(11) 0.52248(8) 0.0303(3) Uani 1 1 d . . . . .
H8A H 0.600009 0.948454 0.570450 0.045 Uiso 1 1 calc R U . . .
H8B H 0.616563 0.965693 0.483333 0.045 Uiso 1 1 calc R U . . .
H8C H 0.655126 0.873309 0.526362 0.045 Uiso 1 1 calc R U . . .
C9 C 0.54266(7) 0.75802(10) 0.62742(7) 0.0225(3) Uani 1 1 d . . . . .
H9 H 0.584385 0.807259 0.637365 0.027 Uiso 1 1 calc R U . . .
C10 C 0.57673(10) 0.65320(13) 0.63195(9) 0.0412(4) Uani 1 1 d . . . . .
H10A H 0.536821 0.603016 0.623797 0.062 Uiso 1 1 calc R U . . .
H10B H 0.599349 0.643180 0.681499 0.062 Uiso 1 1 calc R U . . .
H10C H 0.615989 0.645801 0.593480 0.062 Uiso 1 1 calc R U . . .
C11 C 0.48133(8) 0.77557(12) 0.68561(7) 0.0314(3) Uani 1 1 d . . . . .
H11A H 0.458958 0.842327 0.678230 0.047 Uiso 1 1 calc R U . . .
H11B H 0.503621 0.771562 0.735768 0.047 Uiso 1 1 calc R U . . .
H11C H 0.441813 0.724154 0.680402 0.047 Uiso 1 1 calc R U . . .
C12 C 0.34673(7) 0.51482(10) 0.61511(7) 0.0232(3) Uani 1 1 d . . . . .
C13 C 0.25329(8) 0.52425(9) 0.62778(8) 0.0263(3) Uani 1 1 d . . . . .
H13 H 0.222763 0.592810 0.607252 0.032 Uiso 1 1 calc R U . . .
B1 B 0.31063(10) 0.53852(11) 0.70317(9) 0.0302(3) Uani 1 1 d . . . . .
H1 H 0.320724 0.610979 0.733557 0.036 Uiso 1 1 calc R U . . .
B2 B 0.38293(9) 0.44898(12) 0.68974(9) 0.0277(3) Uani 1 1 d . . . . .
H2 H 0.441665 0.460970 0.712054 0.033 Uiso 1 1 calc R U . . .
B3 B 0.36742(9) 0.38972(12) 0.60302(9) 0.0260(3) Uani 1 1 d . . . . .
H3 H 0.415754 0.362366 0.567732 0.031 Uiso 1 1 calc R U . . .
B4 B 0.28522(9) 0.44257(11) 0.56254(8) 0.0240(3) Uani 1 1 d . . . . .
H4A H 0.278562 0.452169 0.500619 0.029 Uiso 1 1 calc R U . . .
B5 B 0.20690(9) 0.41267(12) 0.62137(10) 0.0294(3) Uani 1 1 d . . . . .
H5 H 0.148491 0.401498 0.598011 0.035 Uiso 1 1 calc R U . . .
B6 B 0.22211(10) 0.47312(12) 0.70868(10) 0.0323(4) Uani 1 1 d . . . . .
H6 H 0.173607 0.502256 0.742931 0.039 Uiso 1 1 calc R U . . .
B7 B 0.30504(10) 0.42100(11) 0.74980(9) 0.0288(3) Uani 1 1 d . . . . .
H7 H 0.311841 0.414566 0.811929 0.035 Uiso 1 1 calc R U . . .
B8 B 0.34028(9) 0.32784(11) 0.68740(9) 0.0263(3) Uani 1 1 d . . . . .
H8 H 0.370361 0.259120 0.708251 0.032 Uiso 1 1 calc R U . . .
B9 B 0.27969(9) 0.32379(11) 0.60798(9) 0.0270(3) Uani 1 1 d . . . . .
H9A H 0.269724 0.252511 0.576054 0.032 Uiso 1 1 calc R U . . .
B10 B 0.24081(9) 0.34311(12) 0.69913(9) 0.0281(3) Uani 1 1 d . . . . .
H10 H 0.205144 0.284992 0.727812 0.034 Uiso 1 1 calc R U . . .

loop_
_atom_site_aniso_label
_atom_site_aniso_U_11
_atom_site_aniso_U_22
_atom_site_aniso_U_33
_atom_site_aniso_U_23
_atom_site_aniso_U_13
_atom_site_aniso_U_12
Cu1 0.02860(13) 0.02640(13) 0.01978(12) 0.00371(7) -0.00092(7) -0.01183(8)
N1 0.0249(5) 0.0223(5) 0.0166(5) 0.0006(4) 0.0016(4) -0.0022(4)
N2 0.0229(5) 0.0226(5) 0.0173(5) 0.0023(4) 0.0006(4) -0.0050(4)
C1 0.0243(6) 0.0243(6) 0.0180(6) 0.0007(5) 0.0005(5) -0.0040(5)
C2 0.0277(6) 0.0189(6) 0.0204(6) 0.0011(5) 0.0053(5) -0.0008(5)
C3 0.0252(6) 0.0190(6) 0.0221(6) 0.0011(5) 0.0047(5) -0.0024(5)
C4 0.0272(6) 0.0308(7) 0.0159(6) -0.0019(5) -0.0013(5) -0.0004(5)
C5 0.0309(8) 0.0855(14) 0.0371(9) -0.0231(9) -0.0067(7) 0.0129(9)
C6 0.0662(12) 0.0338(9) 0.0405(10) -0.0075(7) -0.0245(8) -0.0050(8)
C7 0.0438(8) 0.0272(7) 0.0226(6) 0.0063(5) 0.0058(6) -0.0028(6)
C8 0.0323(7) 0.0278(7) 0.0308(7) 0.0016(6) 0.0037(6) -0.0114(6)
C9 0.0226(6) 0.0259(6) 0.0189(6) 0.0019(5) -0.0032(5) -0.0040(5)
C10 0.0476(9) 0.0414(9) 0.0345(8) -0.0022(7) -0.0128(7) 0.0164(8)
C11 0.0288(7) 0.0463(8) 0.0193(6) 0.0004(6) -0.0016(5) 0.0018(6)
C12 0.0254(6) 0.0232(6) 0.0211(6) 0.0013(5) 0.0003(5) -0.0051(5)
C13 0.0278(6) 0.0195(6) 0.0315(7) 0.0088(5) 0.0057(5) 0.0020(5)
B1 0.0469(9) 0.0202(7) 0.0235(7) 0.0003(6) 0.0063(7) -0.0028(7)
B2 0.0295(7) 0.0301(8) 0.0234(7) 0.0028(6) -0.0056(6) -0.0050(6)
B3 0.0262(7) 0.0265(7) 0.0252(7) -0.0018(6) -0.0010(6) 0.0034(6)
B4 0.0264(7) 0.0222(7) 0.0235(7) 0.0038(5) -0.0039(5) -0.0044(6)
B5 0.0232(7) 0.0269(7) 0.0382(9) 0.0161(7) -0.0024(6) -0.0030(6)
B6 0.0367(8) 0.0265(7) 0.0336(8) 0.0109(6) 0.0130(7) 0.0059(6)
B7 0.0404(9) 0.0239(7) 0.0221(7) 0.0043(6) 0.0004(6) -0.0020(6)
B8 0.0300(7) 0.0213(7) 0.0276(7) 0.0035(6) -0.0064(6) 0.0036(6)
B9 0.0342(8) 0.0179(6) 0.0289(7) 0.0027(6) -0.0082(6) -0.0025(6)
B10 0.0297(8) 0.0222(7) 0.0323(8) 0.0116(6) -0.0017(6) -0.0019(6)

loop_
_atom_type_symbol
_atom_type_description
_atom_type_scat_dispersion_real
_atom_type_scat_dispersion_imag
_atom_type_scat_source
C C 0.0181 0.0091 'International Tables Vol C Tables 4.2.6.8 and 6.1.1.4'
H H 0.0000 0.0000 'International Tables Vol C Tables 4.2.6.8 and 6.1.1.4'
B B 0.0090 0.0039 'International Tables Vol C Tables 4.2.6.8 and 6.1.1.4'
Cu Cu -1.9646 0.5888 'International Tables Vol C Tables 4.2.6.8 and 6.1.1.4'
N N 0.0311 0.0180 'International Tables Vol C Tables 4.2.6.8 and 6.1.1.4'

loop_
_geom_angle_atom_site_label_1
_geom_angle_atom_site_label_2
_geom_angle_atom_site_label_3
_geom_angle
_geom_angle_site_symmetry_1
_geom_angle_site_symmetry_3
_geom_angle_publ_flag
C1 Cu1 C12 176.97(6) . . ?
C1 N1 C2 111.36(11) . . ?
C1 N1 C4 124.61(11) . . ?
C2 N1 C4 124.03(11) . . ?
C1 N2 C3 111.66(11) . . ?
C1 N2 C9 124.18(10) . . ?
C3 N2 C9 124.15(11) . . ?
N1 C1 Cu1 130.40(10) . . ?
N2 C1 Cu1 125.39(9) . . ?
N2 C1 N1 104.20(10) . . ?
N1 C2 C7 123.96(12) . . ?
C3 C2 N1 106.46(11) . . ?
C3 C2 C7 129.57(13) . . ?
N2 C3 C8 123.45(12) . . ?
C2 C3 N2 106.32(11) . . ?
C2 C3 C8 130.18(12) . . ?
N1 C4 H4 107.1 . . ?
N1 C4 C5 110.53(11) . . ?
N1 C4 C6 111.28(12) . . ?
C5 C4 H4 107.1 . . ?
C5 C4 C6 113.38(15) . . ?
C6 C4 H4 107.1 . . ?
C4 C5 H5A 109.5 . . ?
C4 C5 H5B 109.5 . . ?
C4 C5 H5C 109.5 . . ?
H5A C5 H5B 109.5 . . ?
H5A C5 H5C 109.5 . . ?
H5B C5 H5C 109.5 . . ?
C4 C6 H6A 109.5 . . ?
C4 C6 H6B 109.5 . . ?
C4 C6 H6C 109.5 . . ?
H6A C6 H6B 109.5 . . ?
H6A C6 H6C 109.5 . . ?
H6B C6 H6C 109.5 . . ?
C2 C7 H7A 109.5 . . ?
C2 C7 H7B 109.5 . . ?
C2 C7 H7C 109.5 . . ?
H7A C7 H7B 109.5 . . ?
H7A C7 H7C 109.5 . . ?
H7B C7 H7C 109.5 . . ?
C3 C8 H8A 109.5 . . ?
C3 C8 H8B 109.5 . . ?
C3 C8 H8C 109.5 . . ?
H8A C8 H8B 109.5 . . ?
H8A C8 H8C 109.5 . . ?
H8B C8 H8C 109.5 . . ?
N2 C9 H9 107.5 . . ?
N2 C9 C10 110.58(11) . . ?
N2 C9 C11 110.83(10) . . ?
C10 C9 H9 107.5 . . ?
C11 C9 H9 107.5 . . ?
C11 C9 C10 112.68(12) . . ?
C9 C10 H10A 109.5 . . ?
C9 C10 H10B 109.5 . . ?
C9 C10 H10C 109.5 . . ?
H10A C10 H10B 109.5 . . ?
H10A C10 H10C 109.5 . . ?
H10B C10 H10C 109.5 . . ?
C9 C11 H11A 109.5 . . ?
C9 C11 H11B 109.5 . . ?
C9 C11 H11C 109.5 . . ?
H11A C11 H11B 109.5 . . ?
H11A C11 H11C 109.5 . . ?
H11B C11 H11C 109.5 . . ?
C13 C12 Cu1 119.03(9) . . ?
C13 C12 B1 59.90(9) . . ?
C13 C12 B2 107.42(10) . . ?
C13 C12 B3 107.45(10) . . ?
C13 C12 B4 59.72(8) . . ?
B1 C12 Cu1 118.06(9) . . ?
B2 C12 Cu1 124.16(9) . . ?
B2 C12 B1 61.45(9) . . ?
B2 C12 B4 111.84(10) . . ?
B3 C12 Cu1 123.70(9) . . ?
B3 C12 B1 111.71(10) . . ?
B3 C12 B2 61.65(9) . . ?
B3 C12 B4 61.67(9) . . ?
B4 C12 Cu1 117.36(8) . . ?
B4 C12 B1 111.51(10) . . ?
C12 C13 H13 119.4 . . ?
C12 C13 B1 61.82(9) . . ?
C12 C13 B4 61.90(8) . . ?
C12 C13 B5 113.61(10) . . ?
C12 C13 B6 114.02(11) . . ?
B1 C13 H13 117.1 . . ?
B1 C13 B5 116.00(10) . . ?
B4 C13 H13 117.2 . . ?
B4 C13 B1 114.98(11) . . ?
B4 C13 B5 63.38(9) . . ?
B5 C13 H13 117.3 . . ?
B6 C13 H13 116.9 . . ?
B6 C13 B1 63.79(10) . . ?
B6 C13 B4 116.11(10) . . ?
B6 C13 B5 63.23(10) . . ?
C12 B1 H1 122.7 . . ?
C12 B1 B2 59.04(8) . . ?
C12 B1 B6 106.41(11) . . ?
C12 B1 B7 106.73(11) . . ?
C13 B1 C12 58.28(8) . . ?
C13 B1 H1 125.2 . . ?
C13 B1 B2 104.31(11) . . ?
C13 B1 B6 57.97(9) . . ?
C13 B1 B7 103.99(11) . . ?
B2 B1 H1 122.2 . . ?
B2 B1 B6 108.03(11) . . ?
B2 B1 B7 60.54(9) . . ?
B6 B1 H1 122.0 . . ?
B7 B1 H1 122.6 . . ?
B7 B1 B6 59.82(9) . . ?
C12 B2 B1 59.51(9) . . ?
C12 B2 H2 123.1 . . ?
C12 B2 B3 59.12(8) . . ?
C12 B2 B7 106.76(11) . . ?
C12 B2 B8 106.65(10) . . ?
B1 B2 H2 121.6 . . ?
B1 B2 B3 108.10(11) . . ?
B1 B2 B7 60.11(9) . . ?
B1 B2 B8 108.08(11) . . ?
B3 B2 H2 121.4 . . ?
B3 B2 B7 108.52(11) . . ?
B3 B2 B8 60.53(9) . . ?
B7 B2 H2 121.8 . . ?
B8 B2 H2 121.8 . . ?
B8 B2 B7 59.97(9) . . ?
C12 B3 B2 59.22(8) . . ?
C12 B3 H3 123.2 . . ?
C12 B3 B4 59.43(8) . . ?
C12 B3 B8 106.48(10) . . ?
C12 B3 B9 106.67(10) . . ?
B2 B3 H3 121.5 . . ?
B2 B3 B4 108.07(11) . . ?
B2 B3 B8 60.22(9) . . ?
B2 B3 B9 108.15(11) . . ?
B4 B3 H3 121.5 . . ?
B4 B3 B8 108.09(11) . . ?
B4 B3 B9 60.26(9) . . ?
B8 B3 H3 122.0 . . ?
B9 B3 H3 121.9 . . ?
B9 B3 B8 59.83(9) . . ?
C12 B4 B3 58.90(8) . . ?
C12 B4 H4A 122.7 . . ?
C12 B4 B5 106.82(11) . . ?
C12 B4 B9 106.26(10) . . ?
C13 B4 C12 58.37(8) . . ?
C13 B4 B3 104.25(10) . . ?
C13 B4 H4A 125.0 . . ?
C13 B4 B5 58.53(9) . . ?
C13 B4 B9 103.73(10) . . ?
B3 B4 H4A 122.4 . . ?
B3 B4 B5 107.75(10) . . ?
B3 B4 B9 60.27(9) . . ?
B5 B4 H4A 121.9 . . ?
B9 B4 H4A 123.1 . . ?
B9 B4 B5 59.29(9) . . ?
C13 B5 B4 58.09(8) . . ?
C13 B5 H5 125.7 . . ?
C13 B5 B6 58.16(9) . . ?
C13 B5 B9 104.20(11) . . ?
C13 B5 B10 103.94(11) . . ?
B4 B5 H5 121.4 . . ?
B6 B5 B4 107.52(11) . . ?
B6 B5 H5 121.7 . . ?
B9 B5 B4 60.33(9) . . ?
B9 B5 H5 122.0 . . ?
B9 B5 B6 108.27(11) . . ?
B9 B5 B10 60.72(9) . . ?
B10 B5 B4 108.57(11) . . ?
B10 B5 H5 122.2 . . ?
B10 B5 B6 59.77(9) . . ?
C13 B6 B1 58.24(9) . . ?
C13 B6 B5 58.61(9) . . ?
C13 B6 H6 125.2 . . ?
C13 B6 B7 104.11(11) . . ?
C13 B6 B10 104.49(11) . . ?
B1 B6 H6 121.8 . . ?
B5 B6 B1 107.66(11) . . ?
B5 B6 H6 121.4 . . ?
B5 B6 B7 108.13(11) . . ?
B7 B6 B1 59.69(9) . . ?
B7 B6 H6 122.4 . . ?
B10 B6 B1 107.93(11) . . ?
B10 B6 B5 60.04(9) . . ?
B10 B6 H6 122.2 . . ?
B10 B6 B7 60.34(9) . . ?
B1 B7 B2 59.35(9) . . ?
B1 B7 B6 60.49(9) . . ?
B1 B7 H7 121.8 . . ?
B1 B7 B8 107.43(11) . . ?
B1 B7 B10 107.98(11) . . ?
B2 B7 H7 122.1 . . ?
B6 B7 B2 107.62(11) . . ?
B6 B7 H7 121.9 . . ?
B6 B7 B8 107.42(11) . . ?
B6 B7 B10 59.61(9) . . ?
B8 B7 B2 59.92(9) . . ?
B8 B7 H7 122.1 . . ?
B8 B7 B10 59.86(9) . . ?
B10 B7 B2 107.72(11) . . ?
B10 B7 H7 121.8 . . ?
B2 B8 B3 59.24(9) . . ?
B2 B8 B7 60.11(9) . . ?
B2 B8 H8 122.1 . . ?
B3 B8 H8 122.1 . . ?
B7 B8 B3 107.61(10) . . ?
B7 B8 H8 121.6 . . ?
B9 B8 B2 107.47(10) . . ?
B9 B8 B3 59.96(9) . . ?
B9 B8 B7 108.20(11) . . ?
B9 B8 H8 121.7 . . ?
B10 B8 B2 108.09(11) . . ?
B10 B8 B3 108.15(10) . . ?
B10 B8 B7 60.14(9) . . ?
B10 B8 H8 121.4 . . ?
B10 B8 B9 60.34(9) . . ?
B3 B9 H9A 121.8 . . ?
B3 B9 B10 107.92(11) . . ?
B4 B9 B3 59.47(9) . . ?
B4 B9 H9A 121.8 . . ?
B4 B9 B10 108.05(11) . . ?
B5 B9 B3 107.98(11) . . ?
B5 B9 B4 60.38(9) . . ?
B5 B9 B8 107.98(11) . . ?
B5 B9 H9A 121.6 . . ?
B5 B9 B10 60.00(9) . . ?
B8 B9 B3 60.20(9) . . ?
B8 B9 B4 107.75(10) . . ?
B8 B9 H9A 121.8 . . ?
B8 B9 B10 59.81(9) . . ?
B10 B9 H9A 121.8 . . ?
B5 B10 B7 108.01(11) . . ?
B5 B10 B8 107.42(11) . . ?
B5 B10 B9 59.28(9) . . ?
B5 B10 H10 122.0 . . ?
B6 B10 B5 60.19(10) . . ?
B6 B10 B7 60.05(10) . . ?
B6 B10 B8 107.87(11) . . ?
B6 B10 B9 107.47(10) . . ?
B6 B10 H10 121.7 . . ?
B7 B10 B9 107.69(11) . . ?
B7 B10 H10 121.6 . . ?
B8 B10 B7 60.00(9) . . ?
B8 B10 B9 59.84(9) . . ?
B8 B10 H10 121.9 . . ?
B9 B10 H10 122.2 . . ?

loop_
_geom_bond_atom_site_label_1
_geom_bond_atom_site_label_2
_geom_bond_distance
_geom_bond_site_symmetry_2
_geom_bond_publ_flag
Cu1 C1 1.9001(13) . ?
Cu1 C12 1.9192(13) . ?
N1 C1 1.3565(16) . ?
N1 C2 1.3906(17) . ?
N1 C4 1.4795(16) . ?
N2 C1 1.3546(16) . ?
N2 C3 1.3877(16) . ?
N2 C9 1.4823(15) . ?
C2 C3 1.3554(18) . ?
C2 C7 1.4947(17) . ?
C3 C8 1.4904(18) . ?
C4 H4 1.0000 . ?
C4 C5 1.512(2) . ?
C4 C6 1.512(2) . ?
C5 H5A 0.9800 . ?
C5 H5B 0.9800 . ?
C5 H5C 0.9800 . ?
C6 H6A 0.9800 . ?
C6 H6B 0.9800 . ?
C6 H6C 0.9800 . ?
C7 H7A 0.9800 . ?
C7 H7B 0.9800 . ?
C7 H7C 0.9800 . ?
C8 H8A 0.9800 . ?
C8 H8B 0.9800 . ?
C8 H8C 0.9800 . ?
C9 H9 1.0000 . ?
C9 C10 1.519(2) . ?
C9 C11 1.5172(18) . ?
C10 H10A 0.9800 . ?
C10 H10B 0.9800 . ?
C10 H10C 0.9800 . ?
C11 H11A 0.9800 . ?
C11 H11B 0.9800 . ?
C11 H11C 0.9800 . ?
C12 C13 1.6659(19) . ?
C12 B1 1.726(2) . ?
C12 B2 1.718(2) . ?
C12 B3 1.716(2) . ?
C12 B4 1.7258(19) . ?
C13 H13 1.1200 . ?
C13 B1 1.694(2) . ?
C13 B4 1.690(2) . ?
C13 B5 1.697(2) . ?
C13 B6 1.6893(19) . ?
B1 H1 1.1200 . ?
B1 B2 1.760(2) . ?
B1 B6 1.788(2) . ?
B1 B7 1.773(2) . ?
B2 H2 1.1200 . ?
B2 B3 1.760(2) . ?
B2 B7 1.781(2) . ?
B2 B8 1.778(2) . ?
B3 H3 1.1200 . ?
B3 B4 1.764(2) . ?
B3 B8 1.783(2) . ?
B3 B9 1.779(2) . ?
B4 H4A 1.1200 . ?
B4 B5 1.779(2) . ?
B4 B9 1.778(2) . ?
B5 H5 1.1200 . ?
B5 B6 1.775(3) . ?
B5 B9 1.760(2) . ?
B5 B10 1.773(2) . ?
B6 H6 1.1200 . ?
B6 B7 1.776(2) . ?
B6 B10 1.768(2) . ?
B7 H7 1.1200 . ?
B7 B8 1.778(2) . ?
B7 B10 1.781(2) . ?
B8 H8 1.1200 . ?
B8 B9 1.776(2) . ?
B8 B10 1.776(2) . ?
B9 H9A 1.1200 . ?
B9 B10 1.785(2) . ?
B10 H10 1.1200 . ?

loop_
_geom_torsion_atom_site_label_1
_geom_torsion_atom_site_label_2
_geom_torsion_atom_site_label_3
_geom_torsion_atom_site_label_4
_geom_torsion
_geom_torsion_site_symmetry_1
_geom_torsion_site_symmetry_2
_geom_torsion_site_symmetry_3
_geom_torsion_site_symmetry_4
_geom_torsion_publ_flag
Cu1 C12 C13 B1 -107.47(10) . . . . ?
Cu1 C12 C13 B4 106.53(10) . . . . ?
Cu1 C12 C13 B5 144.56(10) . . . . ?
Cu1 C12 C13 B6 -145.52(10) . . . . ?
Cu1 C12 B1 C13 109.07(10) . . . . ?
Cu1 C12 B1 B2 -115.74(11) . . . . ?
Cu1 C12 B1 B6 142.75(9) . . . . ?
Cu1 C12 B1 B7 -154.55(10) . . . . ?
Cu1 C12 B2 B1 106.14(12) . . . . ?
Cu1 C12 B2 B3 -113.32(12) . . . . ?
Cu1 C12 B2 B7 144.77(10) . . . . ?
Cu1 C12 B2 B8 -152.33(10) . . . . ?
Cu1 C12 B3 B2 114.02(11) . . . . ?
Cu1 C12 B3 B4 -105.54(11) . . . . ?
Cu1 C12 B3 B8 152.85(9) . . . . ?
Cu1 C12 B3 B9 -144.44(9) . . . . ?
Cu1 C12 B4 C13 -109.31(10) . . . . ?
Cu1 C12 B4 B3 115.52(11) . . . . ?
Cu1 C12 B4 B5 -143.55(9) . . . . ?
Cu1 C12 B4 B9 154.33(9) . . . . ?
N1 C2 C3 N2 -0.64(14) . . . . ?
N1 C2 C3 C8 176.97(14) . . . . ?
C1 N1 C2 C3 0.74(15) . . . . ?
C1 N1 C2 C7 179.35(13) . . . . ?
C1 N1 C4 C5 78.46(18) . . . . ?
C1 N1 C4 C6 -48.45(18) . . . . ?
C1 N2 C3 C2 0.37(15) . . . . ?
C1 N2 C3 C8 -177.45(12) . . . . ?
C1 N2 C9 C10 64.09(17) . . . . ?
C1 N2 C9 C11 -61.61(16) . . . . ?
C2 N1 C1 Cu1 179.96(10) . . . . ?
C2 N1 C1 N2 -0.50(14) . . . . ?
C2 N1 C4 C5 -100.87(16) . . . . ?
C2 N1 C4 C6 132.22(15) . . . . ?
C3 N2 C1 Cu1 179.65(9) . . . . ?
C3 N2 C1 N1 0.08(14) . . . . ?
C3 N2 C9 C10 -114.38(15) . . . . ?
C3 N2 C9 C11 119.92(13) . . . . ?
C4 N1 C1 Cu1 0.56(19) . . . . ?
C4 N1 C1 N2 -179.90(11) . . . . ?
C4 N1 C2 C3 -179.86(11) . . . . ?
C4 N1 C2 C7 -1.2(2) . . . . ?
C7 C2 C3 N2 -179.15(14) . . . . ?
C7 C2 C3 C8 -1.5(2) . . . . ?
C9 N2 C1 Cu1 1.01(18) . . . . ?
C9 N2 C1 N1 -178.56(11) . . . . ?
C9 N2 C3 C2 179.01(11) . . . . ?
C9 N2 C3 C8 1.2(2) . . . . ?
C12 C13 B1 B2 -38.59(9) . . . . ?
C12 C13 B1 B6 -141.13(11) . . . . ?
C12 C13 B1 B7 -101.23(11) . . . . ?
C12 C13 B4 B3 38.52(9) . . . . ?
C12 C13 B4 B5 140.84(10) . . . . ?
C12 C13 B4 B9 100.84(11) . . . . ?
C12 C13 B5 B4 -37.44(10) . . . . ?
C12 C13 B5 B6 106.09(12) . . . . ?
C12 C13 B5 B9 3.18(14) . . . . ?
C12 C13 B5 B10 65.98(14) . . . . ?
C12 C13 B6 B1 37.27(11) . . . . ?
C12 C13 B6 B5 -105.44(12) . . . . ?
C12 C13 B6 B7 -2.59(15) . . . . ?
C12 C13 B6 B10 -65.07(14) . . . . ?
C12 B1 B2 B3 -35.02(10) . . . . ?
C12 B1 B2 B7 -136.41(11) . . . . ?
C12 B1 B2 B8 -99.06(11) . . . . ?
C12 B1 B6 C13 -33.81(10) . . . . ?
C12 B1 B6 B5 -0.95(14) . . . . ?
C12 B1 B6 B7 100.13(12) . . . . ?
C12 B1 B6 B10 62.45(14) . . . . ?
C12 B1 B7 B2 38.12(10) . . . . ?
C12 B1 B7 B6 -99.58(12) . . . . ?
C12 B1 B7 B8 0.95(15) . . . . ?
C12 B1 B7 B10 -62.22(14) . . . . ?
C12 B2 B3 B4 -35.22(10) . . . . ?
C12 B2 B3 B8 -136.16(11) . . . . ?
C12 B2 B3 B9 -98.98(11) . . . . ?
C12 B2 B7 B1 -38.35(10) . . . . ?
C12 B2 B7 B6 -0.44(15) . . . . ?
C12 B2 B7 B8 99.88(11) . . . . ?
C12 B2 B7 B10 62.45(13) . . . . ?
C12 B2 B8 B3 38.36(10) . . . . ?
C12 B2 B8 B7 -100.07(12) . . . . ?
C12 B2 B8 B9 1.29(15) . . . . ?
C12 B2 B8 B10 -62.42(13) . . . . ?
C12 B3 B4 C13 -38.27(9) . . . . ?
C12 B3 B4 B5 -99.30(11) . . . . ?
C12 B3 B4 B9 -136.15(11) . . . . ?
C12 B3 B8 B2 -38.36(10) . . . . ?
C12 B3 B8 B7 -1.23(14) . . . . ?
C12 B3 B8 B9 100.02(11) . . . . ?
C12 B3 B8 B10 62.31(13) . . . . ?
C12 B3 B9 B4 38.51(10) . . . . ?
C12 B3 B9 B5 1.14(14) . . . . ?
C12 B3 B9 B8 -99.70(11) . . . . ?
C12 B3 B9 B10 -62.28(13) . . . . ?
C12 B4 B5 C13 34.17(9) . . . . ?
C12 B4 B5 B6 2.20(14) . . . . ?
C12 B4 B5 B9 -99.25(11) . . . . ?
C12 B4 B5 B10 -61.00(14) . . . . ?
C12 B4 B9 B3 -38.17(10) . . . . ?
C12 B4 B9 B5 100.21(12) . . . . ?
C12 B4 B9 B8 -0.78(14) . . . . ?
C12 B4 B9 B10 62.41(13) . . . . ?
C13 C12 B1 B2 135.19(11) . . . . ?
C13 C12 B1 B6 33.68(10) . . . . ?
C13 C12 B1 B7 96.38(12) . . . . ?
C13 C12 B2 B1 -39.72(10) . . . . ?
C13 C12 B2 B3 100.82(11) . . . . ?
C13 C12 B2 B7 -1.09(14) . . . . ?
C13 C12 B2 B8 61.81(13) . . . . ?
C13 C12 B3 B2 -100.78(11) . . . . ?
C13 C12 B3 B4 39.66(10) . . . . ?
C13 C12 B3 B8 -61.95(13) . . . . ?
C13 C12 B3 B9 0.76(13) . . . . ?
C13 C12 B4 B3 -135.17(10) . . . . ?
C13 C12 B4 B5 -34.24(9) . . . . ?
C13 C12 B4 B9 -96.36(11) . . . . ?
C13 B1 B2 C12 38.22(9) . . . . ?
C13 B1 B2 B3 3.20(14) . . . . ?
C13 B1 B2 B7 -98.20(11) . . . . ?
C13 B1 B2 B8 -60.84(13) . . . . ?
C13 B1 B6 B5 32.87(10) . . . . ?
C13 B1 B6 B7 133.94(12) . . . . ?
C13 B1 B6 B10 96.26(12) . . . . ?
C13 B1 B7 B2 98.73(11) . . . . ?
C13 B1 B7 B6 -38.98(11) . . . . ?
C13 B1 B7 B8 61.55(14) . . . . ?
C13 B1 B7 B10 -1.62(15) . . . . ?
C13 B4 B5 B6 -31.97(10) . . . . ?
C13 B4 B5 B9 -133.42(11) . . . . ?
C13 B4 B5 B10 -95.17(12) . . . . ?
C13 B4 B9 B3 -98.76(11) . . . . ?
C13 B4 B9 B5 39.62(10) . . . . ?
C13 B4 B9 B8 -61.38(13) . . . . ?
C13 B4 B9 B10 1.82(14) . . . . ?
C13 B5 B6 B1 -32.72(10) . . . . ?
C13 B5 B6 B7 -95.78(12) . . . . ?
C13 B5 B6 B10 -133.63(12) . . . . ?
C13 B5 B9 B3 -2.52(14) . . . . ?
C13 B5 B9 B4 -39.50(9) . . . . ?
C13 B5 B9 B8 61.12(13) . . . . ?
C13 B5 B9 B10 98.21(12) . . . . ?
C13 B5 B10 B6 39.31(11) . . . . ?
C13 B5 B10 B7 1.62(15) . . . . ?
C13 B5 B10 B8 -61.70(14) . . . . ?
C13 B5 B10 B9 -98.67(11) . . . . ?
C13 B6 B7 B1 39.15(10) . . . . ?
C13 B6 B7 B2 1.75(15) . . . . ?
C13 B6 B7 B8 -61.41(14) . . . . ?
C13 B6 B7 B10 -98.85(12) . . . . ?
C13 B6 B10 B5 -39.65(10) . . . . ?
C13 B6 B10 B7 98.20(12) . . . . ?
C13 B6 B10 B8 60.59(14) . . . . ?
C13 B6 B10 B9 -2.54(15) . . . . ?
B1 C12 C13 B4 -146.01(10) . . . . ?
B1 C12 C13 B5 -107.98(12) . . . . ?
B1 C12 C13 B6 -38.06(11) . . . . ?
B1 C12 B2 B3 140.54(11) . . . . ?
B1 C12 B2 B7 38.63(10) . . . . ?
B1 C12 B2 B8 101.53(12) . . . . ?
B1 C12 B3 B2 -36.93(11) . . . . ?
B1 C12 B3 B4 103.51(12) . . . . ?
B1 C12 B3 B8 1.90(14) . . . . ?
B1 C12 B3 B9 64.61(13) . . . . ?
B1 C12 B4 C13 31.33(10) . . . . ?
B1 C12 B4 B3 -103.84(12) . . . . ?
B1 C12 B4 B5 -2.91(14) . . . . ?
B1 C12 B4 B9 -65.03(13) . . . . ?
B1 C13 B4 C12 -32.93(10) . . . . ?
B1 C13 B4 B3 5.59(14) . . . . ?
B1 C13 B4 B5 107.91(12) . . . . ?
B1 C13 B4 B9 67.91(13) . . . . ?
B1 C13 B5 B4 -106.32(13) . . . . ?
B1 C13 B5 B6 37.21(12) . . . . ?
B1 C13 B5 B9 -65.71(14) . . . . ?
B1 C13 B5 B10 -2.90(16) . . . . ?
B1 C13 B6 B5 -142.72(11) . . . . ?
B1 C13 B6 B7 -39.86(11) . . . . ?
B1 C13 B6 B10 -102.35(12) . . . . ?
B1 B2 B3 C12 35.18(10) . . . . ?
B1 B2 B3 B4 -0.05(15) . . . . ?
B1 B2 B3 B8 -100.98(12) . . . . ?
B1 B2 B3 B9 -63.80(13) . . . . ?
B1 B2 B7 B6 37.91(11) . . . . ?
B1 B2 B7 B8 138.22(11) . . . . ?
B1 B2 B7 B10 100.80(12) . . . . ?
B1 B2 B8 B3 101.00(12) . . . . ?
B1 B2 B8 B7 -37.42(10) . . . . ?
B1 B2 B8 B9 63.94(14) . . . . ?
B1 B2 B8 B10 0.23(14) . . . . ?
B1 B6 B7 B2 -37.40(11) . . . . ?
B1 B6 B7 B8 -100.56(12) . . . . ?
B1 B6 B7 B10 -137.99(12) . . . . ?
B1 B6 B10 B5 -100.46(12) . . . . ?
B1 B6 B10 B7 37.39(11) . . . . ?
B1 B6 B10 B8 -0.22(15) . . . . ?
B1 B6 B10 B9 -63.35(14) . . . . ?
B1 B7 B8 B2 36.92(11) . . . . ?
B1 B7 B8 B3 0.17(15) . . . . ?
B1 B7 B8 B9 -63.18(14) . . . . ?
B1 B7 B8 B10 -101.06(12) . . . . ?
B1 B7 B10 B5 0.00(15) . . . . ?
B1 B7 B10 B6 -37.76(11) . . . . ?
B1 B7 B10 B8 100.13(12) . . . . ?
B1 B7 B10 B9 62.60(14) . . . . ?
B2 C12 C13 B1 40.45(10) . . . . ?
B2 C12 C13 B4 -105.56(11) . . . . ?
B2 C12 C13 B5 -67.53(13) . . . . ?
B2 C12 C13 B6 2.39(14) . . . . ?
B2 C12 B1 C13 -135.19(11) . . . . ?
B2 C12 B1 B6 -101.51(11) . . . . ?
B2 C12 B1 B7 -38.82(11) . . . . ?
B2 C12 B3 B4 140.44(11) . . . . ?
B2 C12 B3 B8 38.83(10) . . . . ?
B2 C12 B3 B9 101.54(12) . . . . ?
B2 C12 B4 C13 98.03(11) . . . . ?
B2 C12 B4 B3 -37.14(11) . . . . ?
B2 C12 B4 B5 63.79(13) . . . . ?
B2 C12 B4 B9 1.67(14) . . . . ?
B2 B1 B6 C13 -95.91(11) . . . . ?
B2 B1 B6 B5 -63.04(13) . . . . ?
B2 B1 B6 B7 38.04(11) . . . . ?
B2 B1 B6 B10 0.36(15) . . . . ?
B2 B1 B7 B6 -137.71(12) . . . . ?
B2 B1 B7 B8 -37.18(11) . . . . ?
B2 B1 B7 B10 -100.34(12) . . . . ?
B2 B3 B4 C12 35.14(10) . . . . ?
B2 B3 B4 C13 -3.13(14) . . . . ?
B2 B3 B4 B5 -64.17(14) . . . . ?
B2 B3 B4 B9 -101.01(12) . . . . ?
B2 B3 B8 B7 37.13(11) . . . . ?
B2 B3 B8 B9 138.38(12) . . . . ?
B2 B3 B8 B10 100.67(12) . . . . ?
B2 B3 B9 B4 100.87(12) . . . . ?
B2 B3 B9 B5 63.49(13) . . . . ?
B2 B3 B9 B8 -37.35(10) . . . . ?
B2 B3 B9 B10 0.08(14) . . . . ?
B2 B7 B8 B3 -36.75(10) . . . . ?
B2 B7 B8 B9 -100.11(12) . . . . ?
B2 B7 B8 B10 -137.98(11) . . . . ?
B2 B7 B10 B5 -62.68(14) . . . . ?
B2 B7 B10 B6 -100.43(12) . . . . ?
B2 B7 B10 B8 37.45(10) . . . . ?
B2 B7 B10 B9 -0.07(14) . . . . ?
B2 B8 B9 B3 36.75(11) . . . . ?
B2 B8 B9 B4 -0.31(15) . . . . ?
B2 B8 B9 B5 -64.10(14) . . . . ?
B2 B8 B9 B10 -101.27(12) . . . . ?
B2 B8 B10 B5 63.50(14) . . . . ?
B2 B8 B10 B6 0.00(15) . . . . ?
B2 B8 B10 B7 -37.63(10) . . . . ?
B2 B8 B10 B9 100.22(11) . . . . ?
B3 C12 C13 B1 105.43(11) . . . . ?
B3 C12 C13 B4 -40.58(10) . . . . ?
B3 C12 C13 B5 -2.55(14) . . . . ?
B3 C12 C13 B6 67.37(13) . . . . ?
B3 C12 B1 C13 -98.18(11) . . . . ?
B3 C12 B1 B2 37.01(11) . . . . ?
B3 C12 B1 B6 -64.49(14) . . . . ?
B3 C12 B1 B7 -1.80(15) . . . . ?
B3 C12 B2 B1 -140.54(11) . . . . ?
B3 C12 B2 B7 -101.91(12) . . . . ?
B3 C12 B2 B8 -39.01(10) . . . . ?
B3 C12 B4 C13 135.17(10) . . . . ?
B3 C12 B4 B5 100.93(11) . . . . ?
B3 C12 B4 B9 38.81(10) . . . . ?
B3 B2 B7 B1 -100.68(12) . . . . ?
B3 B2 B7 B6 -62.77(14) . . . . ?
B3 B2 B7 B8 37.54(10) . . . . ?
B3 B2 B7 B10 0.12(14) . . . . ?
B3 B2 B8 B7 -138.42(11) . . . . ?
B3 B2 B8 B9 -37.07(11) . . . . ?
B3 B2 B8 B10 -100.78(12) . . . . ?
B3 B4 B5 C13 96.15(11) . . . . ?
B3 B4 B5 B6 64.17(13) . . . . ?
B3 B4 B5 B9 -37.27(10) . . . . ?
B3 B4 B5 B10 0.98(15) . . . . ?
B3 B4 B9 B5 138.38(12) . . . . ?
B3 B4 B9 B8 37.38(10) . . . . ?
B3 B4 B9 B10 100.58(12) . . . . ?
B3 B8 B9 B4 -37.06(10) . . . . ?
B3 B8 B9 B5 -100.85(11) . . . . ?
B3 B8 B9 B10 -138.02(11) . . . . ?
B3 B8 B10 B5 0.82(15) . . . . ?
B3 B8 B10 B6 -62.67(14) . . . . ?
B3 B8 B10 B7 -100.30(11) . . . . ?
B3 B8 B10 B9 37.55(10) . . . . ?
B3 B9 B10 B5 100.83(11) . . . . ?
B3 B9 B10 B6 63.32(14) . . . . ?
B3 B9 B10 B7 0.00(14) . . . . ?
B3 B9 B10 B8 -37.59(10) . . . . ?
B4 C12 C13 B1 146.01(10) . . . . ?
B4 C12 C13 B5 38.03(11) . . . . ?
B4 C12 C13 B6 107.95(12) . . . . ?
B4 C12 B1 C13 -31.26(10) . . . . ?
B4 C12 B1 B2 103.93(11) . . . . ?
B4 C12 B1 B6 2.42(14) . . . . ?
B4 C12 B1 B7 65.11(14) . . . . ?
B4 C12 B2 B1 -103.39(12) . . . . ?
B4 C12 B2 B3 37.15(11) . . . . ?
B4 C12 B2 B7 -64.76(14) . . . . ?
B4 C12 B2 B8 -1.86(15) . . . . ?
B4 C12 B3 B2 -140.44(11) . . . . ?
B4 C12 B3 B8 -101.61(11) . . . . ?
B4 C12 B3 B9 -38.90(10) . . . . ?
B4 C13 B1 C12 32.96(10) . . . . ?
B4 C13 B1 B2 -5.62(14) . . . . ?
B4 C13 B1 B6 -108.17(12) . . . . ?
B4 C13 B1 B7 -68.27(14) . . . . ?
B4 C13 B5 B6 143.53(11) . . . . ?
B4 C13 B5 B9 40.62(10) . . . . ?
B4 C13 B5 B10 103.42(12) . . . . ?
B4 C13 B6 B1 106.43(13) . . . . ?
B4 C13 B6 B5 -36.28(11) . . . . ?
B4 C13 B6 B7 66.57(15) . . . . ?
B4 C13 B6 B10 4.08(16) . . . . ?
B4 B3 B8 B2 -100.89(12) . . . . ?
B4 B3 B8 B7 -63.76(13) . . . . ?
B4 B3 B8 B9 37.49(10) . . . . ?
B4 B3 B8 B10 -0.22(14) . . . . ?
B4 B3 B9 B5 -37.38(10) . . . . ?
B4 B3 B9 B8 -138.22(11) . . . . ?
B4 B3 B9 B10 -100.79(11) . . . . ?
B4 B5 B6 C13 31.95(10) . . . . ?
B4 B5 B6 B1 -0.77(14) . . . . ?
B4 B5 B6 B7 -63.83(13) . . . . ?
B4 B5 B6 B10 -101.69(12) . . . . ?
B4 B5 B9 B3 36.98(10) . . . . ?
B4 B5 B9 B8 100.62(11) . . . . ?
B4 B5 B9 B10 137.71(11) . . . . ?
B4 B5 B10 B6 99.89(12) . . . . ?
B4 B5 B10 B7 62.20(15) . . . . ?
B4 B5 B10 B8 -1.11(15) . . . . ?
B4 B5 B10 B9 -38.08(11) . . . . ?
B4 B9 B10 B5 37.97(10) . . . . ?
B4 B9 B10 B6 0.45(15) . . . . ?
B4 B9 B10 B7 -62.86(13) . . . . ?
B4 B9 B10 B8 -100.46(11) . . . . ?
B5 C13 B1 C12 104.13(12) . . . . ?
B5 C13 B1 B2 65.55(14) . . . . ?
B5 C13 B1 B6 -37.00(12) . . . . ?
B5 C13 B1 B7 2.90(16) . . . . ?
B5 C13 B4 C12 -140.84(10) . . . . ?
B5 C13 B4 B3 -102.32(11) . . . . ?
B5 C13 B4 B9 -40.00(10) . . . . ?
B5 C13 B6 B1 142.72(11) . . . . ?
B5 C13 B6 B7 102.85(12) . . . . ?
B5 C13 B6 B10 40.37(11) . . . . ?
B5 B4 B9 B3 -138.38(12) . . . . ?
B5 B4 B9 B8 -101.00(12) . . . . ?
B5 B4 B9 B10 -37.80(11) . . . . ?
B5 B6 B7 B1 100.28(12) . . . . ?
B5 B6 B7 B2 62.88(14) . . . . ?
B5 B6 B7 B8 -0.28(14) . . . . ?
B5 B6 B7 B10 -37.72(10) . . . . ?
B5 B6 B10 B7 137.85(11) . . . . ?
B5 B6 B10 B8 100.24(12) . . . . ?
B5 B6 B10 B9 37.11(10) . . . . ?
B5 B9 B10 B6 -37.51(11) . . . . ?
B5 B9 B10 B7 -100.83(12) . . . . ?
B5 B9 B10 B8 -138.42(11) . . . . ?
B6 C13 B1 C12 141.13(11) . . . . ?
B6 C13 B1 B2 102.54(11) . . . . ?
B6 C13 B1 B7 39.90(11) . . . . ?
B6 C13 B4 C12 -104.61(13) . . . . ?
B6 C13 B4 B3 -66.09(14) . . . . ?
B6 C13 B4 B5 36.23(12) . . . . ?
B6 C13 B4 B9 -3.77(15) . . . . ?
B6 C13 B5 B4 -143.53(11) . . . . ?
B6 C13 B5 B9 -102.91(12) . . . . ?
B6 C13 B5 B10 -40.11(11) . . . . ?
B6 B1 B2 C12 98.70(12) . . . . ?
B6 B1 B2 B3 63.68(14) . . . . ?
B6 B1 B2 B7 -37.71(11) . . . . ?
B6 B1 B2 B8 -0.36(14) . . . . ?
B6 B1 B7 B2 137.71(12) . . . . ?
B6 B1 B7 B8 100.53(12) . . . . ?
B6 B1 B7 B10 37.37(11) . . . . ?
B6 B5 B9 B3 -63.21(13) . . . . ?
B6 B5 B9 B4 -100.19(11) . . . . ?
B6 B5 B9 B8 0.43(14) . . . . ?
B6 B5 B9 B10 37.52(10) . . . . ?
B6 B5 B10 B7 -37.69(11) . . . . ?
B6 B5 B10 B8 -101.01(12) . . . . ?
B6 B5 B10 B9 -137.98(11) . . . . ?
B6 B7 B8 B2 100.66(11) . . . . ?
B6 B7 B8 B3 63.90(13) . . . . ?
B6 B7 B8 B9 0.55(14) . . . . ?
B6 B7 B8 B10 -37.32(10) . . . . ?
B6 B7 B10 B5 37.75(11) . . . . ?
B6 B7 B10 B8 137.88(11) . . . . ?
B6 B7 B10 B9 100.36(11) . . . . ?
B7 B1 B2 C12 136.41(11) . . . . ?
B7 B1 B2 B3 101.40(12) . . . . ?
B7 B1 B2 B8 37.35(10) . . . . ?
B7 B1 B6 C13 -133.94(12) . . . . ?
B7 B1 B6 B5 -101.07(12) . . . . ?
B7 B1 B6 B10 -37.68(11) . . . . ?
B7 B2 B3 C12 98.86(12) . . . . ?
B7 B2 B3 B4 63.64(14) . . . . ?
B7 B2 B3 B8 -37.29(10) . . . . ?
B7 B2 B3 B9 -0.12(14) . . . . ?
B7 B2 B8 B3 138.42(11) . . . . ?
B7 B2 B8 B9 101.35(12) . . . . ?
B7 B2 B8 B10 37.64(10) . . . . ?
B7 B6 B10 B5 -137.85(11) . . . . ?
B7 B6 B10 B8 -37.61(10) . . . . ?
B7 B6 B10 B9 -100.74(12) . . . . ?
B7 B8 B9 B3 100.23(11) . . . . ?
B7 B8 B9 B4 63.18(14) . . . . ?
B7 B8 B9 B5 -0.61(14) . . . . ?
B7 B8 B9 B10 -37.78(10) . . . . ?
B7 B8 B10 B5 101.13(12) . . . . ?
B7 B8 B10 B6 37.63(11) . . . . ?
B7 B8 B10 B9 137.85(11) . . . . ?
B8 B2 B3 C12 136.16(11) . . . . ?
B8 B2 B3 B4 100.93(12) . . . . ?
B8 B2 B3 B9 37.18(10) . . . . ?
B8 B2 B7 B1 -138.22(11) . . . . ?
B8 B2 B7 B6 -100.31(12) . . . . ?
B8 B2 B7 B10 -37.43(10) . . . . ?
B8 B3 B4 C12 98.84(11) . . . . ?
B8 B3 B4 C13 60.57(13) . . . . ?
B8 B3 B4 B5 -0.46(14) . . . . ?
B8 B3 B4 B9 -37.30(10) . . . . ?
B8 B3 B9 B4 138.22(11) . . . . ?
B8 B3 B9 B5 100.84(12) . . . . ?
B8 B3 B9 B10 37.42(10) . . . . ?
B8 B7 B10 B5 -100.13(12) . . . . ?
B8 B7 B10 B6 -137.88(11) . . . . ?
B8 B7 B10 B9 -37.52(10) . . . . ?
B8 B9 B10 B5 138.42(11) . . . . ?
B8 B9 B10 B6 100.91(12) . . . . ?
B8 B9 B10 B7 37.59(10) . . . . ?
B9 B3 B4 C12 136.15(11) . . . . ?
B9 B3 B4 C13 97.88(11) . . . . ?
B9 B3 B4 B5 36.84(11) . . . . ?
B9 B3 B8 B2 -138.38(12) . . . . ?
B9 B3 B8 B7 -101.25(12) . . . . ?
B9 B3 B8 B10 -37.71(10) . . . . ?
B9 B4 B5 C13 133.42(11) . . . . ?
B9 B4 B5 B6 101.45(11) . . . . ?
B9 B4 B5 B10 38.25(11) . . . . ?
B9 B5 B6 C13 95.69(11) . . . . ?
B9 B5 B6 B1 62.97(13) . . . . ?
B9 B5 B6 B7 -0.09(14) . . . . ?
B9 B5 B6 B10 -37.94(10) . . . . ?
B9 B5 B10 B6 137.98(11) . . . . ?
B9 B5 B10 B7 100.29(12) . . . . ?
B9 B5 B10 B8 36.97(11) . . . . ?
B9 B8 B10 B5 -36.72(11) . . . . ?
B9 B8 B10 B6 -100.22(12) . . . . ?
B9 B8 B10 B7 -137.85(11) . . . . ?
B10 B5 B6 C13 133.63(12) . . . . ?
B10 B5 B6 B1 100.91(12) . . . . ?
B10 B5 B6 B7 37.85(10) . . . . ?
B10 B5 B9 B3 -100.73(12) . . . . ?
B10 B5 B9 B4 -137.71(11) . . . . ?
B10 B5 B9 B8 -37.09(10) . . . . ?
B10 B6 B7 B1 137.99(12) . . . . ?
B10 B6 B7 B2 100.59(12) . . . . ?
B10 B6 B7 B8 37.43(10) . . . . ?
B10 B7 B8 B2 137.98(11) . . . . ?
B10 B7 B8 B3 101.23(11) . . . . ?
B10 B7 B8 B9 37.87(10) . . . . ?
B10 B8 B9 B3 138.02(11) . . . . ?
B10 B8 B9 B4 100.96(12) . . . . ?
B10 B8 B9 B5 37.17(10) . . . . ?
